data_7132335
loop_
_publ_author_name
'von K\"oller, Heinrich'
'Geffers, Finn'
'Kalvani, Pedram'
'Foraita, Adrian'
'Lo\&s, Patrick-Eric'
'Butschke, Burkhard'
'Jones, P. G.'
'Werz, Daniel B.'

_publ_section_title
;
 Access to isoindole-derived BODIPYs by an aminopalladation cascade
;
_journal_name_full 'Chemical Communications'
_journal_paper_doi 10.1039/D3CC04913B
_journal_year 2023
_chemical_formula_moiety 'C24 H19 B F2 N2'
_chemical_formula_sum 'C24 H19 B F2 N2'
_chemical_formula_weight 384.22
_space_group_crystal_system triclinic
_space_group_IT_number 2
_space_group_name_Hall '-P 1'
_space_group_name_H-M_alt 'P -1'
_atom_sites_solution_hydrogens geom
_atom_sites_solution_primary direct
_audit_creation_method
;FinalCif V123 by Daniel Kratzert, Freiburg 2023, 
https://dkratzert.de/finalcif.html
;
_audit_update_record
;
2023-07-25 deposited with the CCDC.	2023-11-13 downloaded from the CCDC.
;
_cell_angle_alpha 97.995(7)
_cell_angle_beta 93.450(7)
_cell_angle_gamma 95.353(7)
_cell_formula_units_Z 2
_cell_length_a 7.0095(10)
_cell_length_b 10.7904(16)
_cell_length_c 12.520(3)
_cell_measurement_reflns_used 5058
_cell_measurement_temperature 100(2)
_cell_measurement_theta_max 30.2895
_cell_measurement_theta_min 2.338
_cell_volume 931.1(3)
_computing_cell_refinement 'SAINT V8.40B'
_computing_data_collection 'Bruker BIS 8.5.0.27 Release/2023-03-20 && APEX4 2022.10-1'
_computing_data_reduction 'SAINT V8.40B'
_computing_structure_refinement 'SHELXL-2019/2 (Sheldrick, 2019)'
_computing_structure_solution 'SHELXT (G. Sheldrick)'
_diffrn_ambient_environment N~2~
_diffrn_ambient_temperature 100(2)
_diffrn_detector CPAD
_diffrn_detector_area_resol_mean 7.41
_diffrn_detector_type 'Bruker PHOTON III'
_diffrn_measured_fraction_theta_full 1.000
_diffrn_measured_fraction_theta_max 0.997
_diffrn_measurement_device 'three-circle diffractometer'
_diffrn_measurement_device_type 'Bruker D8 VENTURE dual wavelength Mo/Cu'
_diffrn_measurement_method '\w and \f scans'
_diffrn_measurement_specimen_support 'MiTeGen micromount'
_diffrn_radiation_monochromator 'mirror optics'
_diffrn_radiation_probe x-ray
_diffrn_radiation_type MoK\a
_diffrn_radiation_wavelength 0.71073
_diffrn_reflns_av_R_equivalents 0.0657
_diffrn_reflns_av_unetI/netI 0.0262
_diffrn_reflns_Laue_measured_fraction_full 1.000
_diffrn_reflns_Laue_measured_fraction_max 0.997
_diffrn_reflns_limit_h_max 9
_diffrn_reflns_limit_h_min -10
_diffrn_reflns_limit_k_max 15
_diffrn_reflns_limit_k_min -15
_diffrn_reflns_limit_l_max 17
_diffrn_reflns_limit_l_min 0
_diffrn_reflns_number 5698
_diffrn_reflns_point_group_measured_fraction_full 1.000
_diffrn_reflns_point_group_measured_fraction_max 0.997
_diffrn_reflns_theta_full 25.242
_diffrn_reflns_theta_max 30.616
_diffrn_reflns_theta_min 1.647
_diffrn_source 'microfocus sealed X-ray tube'
_diffrn_source_current 1.4
_diffrn_source_type 'Incoatec I\ms'
_diffrn_source_voltage 50.0
_exptl_absorpt_coefficient_mu 0.094
_exptl_absorpt_correction_T_max 0.74607
_exptl_absorpt_correction_T_min 0.708148
_exptl_absorpt_correction_type multi-scan
_exptl_absorpt_process_details
;TWINABS - Bruker AXS scaling for twinned crystals - Version 2012/1: Krause, L., 
Herbst-Irmer, R., Sheldrick G.M. & Stalke D., J. Appl. Cryst. 48 (2015) 3-10
;
_exptl_crystal_colour red
_exptl_crystal_density_diffrn 1.371
_exptl_crystal_description plate
_exptl_crystal_F_000 400
_exptl_crystal_recrystallization_method
'Crystals were obtained at room temperature by slow solvent evaporation from asolution of the compound dissolved in a mixture of pentane and dichloromethane.'
_exptl_crystal_size_max 0.152
_exptl_crystal_size_mid 0.124
_exptl_crystal_size_min 0.058
_refine_diff_density_max 0.399
_refine_diff_density_min -0.284
_refine_diff_density_rms 0.059
_refine_ls_extinction_method none
_refine_ls_goodness_of_fit_ref 1.053
_refine_ls_hydrogen_treatment constr
_refine_ls_matrix_type full
_refine_ls_number_parameters 264
_refine_ls_number_reflns 5698
_refine_ls_number_restraints 0
_refine_ls_restrained_S_all 1.053
_refine_ls_R_factor_all 0.0597
_refine_ls_R_factor_gt 0.0458
_refine_ls_shift/su_max 0.000
_refine_ls_shift/su_mean 0.000
_refine_ls_structure_factor_coef Fsqd
_refine_ls_weighting_details 'w=1/[\s^2^(Fo^2^)+(0.0482P)^2^+0.3243P] where P=(Fo^2^+2Fc^2^)/3'
_refine_ls_weighting_scheme calc
_refine_ls_wR_factor_gt 0.1070
_refine_ls_wR_factor_ref 0.1174
_reflns_Friedel_coverage 0.000
_reflns_number_gt 4725
_reflns_number_total 5698
_reflns_threshold_expression 'I > 2\s(I)'
_twin_special_details 'The data was integrated as a 2-component twin.'
_twin_individual_id 2
_twin_individual_twin_matrix_11 -0.0002
_twin_individual_twin_matrix_12 0.00028
_twin_individual_twin_matrix_13 1.0
_twin_individual_twin_matrix_21 -1.0
_twin_individual_twin_matrix_22 -0.00021
_twin_individual_twin_matrix_23 -0.28783
_twin_individual_twin_matrix_31 0.00025
_twin_individual_twin_matrix_32 -1.0
_twin_individual_twin_matrix_33 -0.21396
_cod_data_source_file d3cc04913b2.cif
_cod_data_source_block mo_Werz_hk_06_069_0m_5
_cod_database_code 7132335
_shelx_shelxl_version_number 2019/3
_shelx_space_group_comment
;
The symmetry employed for this shelxl refinement is uniquely defined
by the following loop, which should always be used as a source of
symmetry information in preference to the above space-group names.
They are only intended as comments.
;
_shelx_estimated_absorpt_t_min 0.986
_shelx_estimated_absorpt_t_max 0.995
_olex2_diffrn_ambient_temperature_device 'Oxford Cryostream 800'

loop_
_space_group_symop_operation_xyz
'x, y, z'
'-x, -y, -z'

loop_
_atom_site_label
_atom_site_type_symbol
_atom_site_fract_x
_atom_site_fract_y
_atom_site_fract_z
_atom_site_U_iso_or_equiv
_atom_site_adp_type
_atom_site_occupancy
_atom_site_site_symmetry_order
_atom_site_calc_flag
_atom_site_refinement_flags_posn
_atom_site_refinement_flags_adp
_atom_site_refinement_flags_occupancy
_atom_site_disorder_assembly
_atom_site_disorder_group
F1 F 0.37275(14) 0.74175(8) 0.86489(7) 0.0264(2) Uani 1 1 d . . . . .
F2 F 0.04727(14) 0.71758(7) 0.83861(7) 0.02461(19) Uani 1 1 d . . . . .
N1 N 0.22293(16) 0.86698(10) 0.74609(8) 0.0148(2) Uani 1 1 d . . . . .
N2 N 0.23140(15) 0.63631(9) 0.69115(8) 0.0135(2) Uani 1 1 d . . . . .
C1 C 0.22936(19) 0.98320(12) 0.80492(10) 0.0169(2) Uani 1 1 d . . . . .
H1 H 0.235517 1.000176 0.881640 0.020 Uiso 1 1 calc R U . . .
C2 C 0.2256(2) 1.07349(12) 0.73602(10) 0.0188(2) Uani 1 1 d . . . . .
H2 H 0.228941 1.161804 0.756809 0.023 Uiso 1 1 calc R U . . .
C3 C 0.21585(19) 1.00980(12) 0.63011(10) 0.0179(2) Uani 1 1 d . . . . .
H3 H 0.210769 1.046495 0.565413 0.021 Uiso 1 1 calc R U . . .
C4 C 0.21508(18) 0.88174(11) 0.63801(10) 0.0154(2) Uani 1 1 d . . . . .
C5 C 0.21674(17) 0.77641(11) 0.55615(10) 0.0142(2) Uani 1 1 d . . . . .
C6 C 0.22461(18) 0.65654(11) 0.58215(9) 0.0139(2) Uani 1 1 d . . . . .
C7 C 0.24320(17) 0.53843(11) 0.51662(10) 0.0141(2) Uani 1 1 d . . . . .
C8 C 0.24224(19) 0.49923(12) 0.40522(10) 0.0169(2) Uani 1 1 d . . . . .
H8 H 0.224972 0.556538 0.355159 0.020 Uiso 1 1 calc R U . . .
C9 C 0.26712(19) 0.37475(13) 0.36980(10) 0.0189(2) Uani 1 1 d . . . . .
H9 H 0.266523 0.346880 0.294372 0.023 Uiso 1 1 calc R U . . .
C10 C 0.2933(2) 0.28844(12) 0.44277(11) 0.0193(2) Uani 1 1 d . . . . .
H10 H 0.311661 0.203931 0.416023 0.023 Uiso 1 1 calc R U . . .
C11 C 0.29241(19) 0.32559(12) 0.55308(10) 0.0177(2) Uani 1 1 d . . . . .
H11 H 0.308968 0.267671 0.602675 0.021 Uiso 1 1 calc R U . . .
C12 C 0.26647(18) 0.45086(11) 0.58924(10) 0.0148(2) Uani 1 1 d . . . . .
C13 C 0.25658(18) 0.51583(11) 0.69638(9) 0.0143(2) Uani 1 1 d . . . . .
C14 C 0.26802(19) 0.45837(11) 0.79639(9) 0.0154(2) Uani 1 1 d . . . . .
C15 C 0.4409(2) 0.41666(12) 0.83124(10) 0.0189(2) Uani 1 1 d . . . . .
H15 H 0.551306 0.428093 0.791865 0.023 Uiso 1 1 calc R U . . .
C16 C 0.4514(2) 0.35835(13) 0.92363(11) 0.0216(3) Uani 1 1 d . . . . .
H16 H 0.570131 0.332932 0.948822 0.026 Uiso 1 1 calc R U . . .
C17 C 0.2882(2) 0.33737(12) 0.97890(10) 0.0217(3) Uani 1 1 d . . . . .
H17 H 0.295036 0.296253 1.041161 0.026 Uiso 1 1 calc R U . . .
C18 C 0.1151(2) 0.37629(13) 0.94346(11) 0.0217(3) Uani 1 1 d . . . . .
H18 H 0.003317 0.360641 0.980794 0.026 Uiso 1 1 calc R U . . .
C19 C 0.1054(2) 0.43840(12) 0.85299(10) 0.0189(2) Uani 1 1 d . . . . .
H19 H -0.012209 0.467103 0.829956 0.023 Uiso 1 1 calc R U . . .
C20 C 0.22126(19) 0.79882(12) 0.44657(10) 0.0169(2) Uani 1 1 d . . . . .
C21 C 0.23178(19) 0.82332(12) 0.35648(10) 0.0180(2) Uani 1 1 d . . . . .
C22 C 0.2453(2) 0.84984(12) 0.24551(10) 0.0183(2) Uani 1 1 d . . . . .
H22A H 0.127643 0.810060 0.201584 0.022 Uiso 1 1 calc R U . . .
H22B H 0.355728 0.810150 0.215084 0.022 Uiso 1 1 calc R U . . .
C23 C 0.2694(2) 0.98953(12) 0.23450(10) 0.0186(2) Uani 1 1 d . . . . .
H23A H 0.164550 1.031791 0.268952 0.022 Uiso 1 1 calc R U . . .
H23B H 0.393085 1.029007 0.272012 0.022 Uiso 1 1 calc R U . . .
C24 C 0.2652(2) 1.00629(15) 0.11531(12) 0.0277(3) Uani 1 1 d . . . . .
H24A H 0.366843 0.962402 0.080898 0.042 Uiso 1 1 calc R U . . .
H24B H 0.286059 1.096058 0.109322 0.042 Uiso 1 1 calc R U . . .
H24C H 0.140047 0.971151 0.079192 0.042 Uiso 1 1 calc R U . . .
B1 B 0.2182(2) 0.74157(13) 0.79119(11) 0.0162(3) Uani 1 1 d . . . . .

loop_
_atom_site_aniso_label
_atom_site_aniso_U_11
_atom_site_aniso_U_22
_atom_site_aniso_U_33
_atom_site_aniso_U_23
_atom_site_aniso_U_13
_atom_site_aniso_U_12
F1 0.0387(5) 0.0193(4) 0.0202(4) 0.0038(3) -0.0126(4) 0.0054(3)
F2 0.0352(5) 0.0196(4) 0.0214(4) 0.0059(3) 0.0145(4) 0.0028(3)
N1 0.0173(5) 0.0144(5) 0.0133(4) 0.0037(4) 0.0015(4) 0.0022(4)
N2 0.0161(5) 0.0143(4) 0.0111(4) 0.0047(3) 0.0010(4) 0.0019(4)
C1 0.0189(6) 0.0163(5) 0.0158(5) 0.0027(4) 0.0012(4) 0.0029(5)
C2 0.0215(6) 0.0150(5) 0.0207(6) 0.0045(4) 0.0022(5) 0.0026(5)
C3 0.0207(6) 0.0163(5) 0.0181(6) 0.0067(4) 0.0023(5) 0.0028(5)
C4 0.0178(6) 0.0156(5) 0.0140(5) 0.0047(4) 0.0018(4) 0.0025(4)
C5 0.0141(5) 0.0163(5) 0.0133(5) 0.0059(4) 0.0004(4) 0.0019(4)
C6 0.0160(5) 0.0157(5) 0.0110(5) 0.0051(4) 0.0014(4) 0.0020(4)
C7 0.0131(5) 0.0157(5) 0.0143(5) 0.0045(4) 0.0016(4) 0.0009(4)
C8 0.0168(6) 0.0209(6) 0.0136(5) 0.0052(4) 0.0015(4) 0.0006(5)
C9 0.0193(6) 0.0218(6) 0.0146(5) -0.0001(4) 0.0019(5) 0.0002(5)
C10 0.0216(6) 0.0163(6) 0.0192(6) 0.0001(4) 0.0021(5) 0.0011(5)
C11 0.0198(6) 0.0153(5) 0.0183(6) 0.0042(4) 0.0017(5) 0.0009(4)
C12 0.0153(5) 0.0153(5) 0.0142(5) 0.0038(4) 0.0013(4) 0.0012(4)
C13 0.0155(5) 0.0149(5) 0.0132(5) 0.0048(4) 0.0006(4) 0.0010(4)
C14 0.0224(6) 0.0124(5) 0.0117(5) 0.0043(4) -0.0003(4) 0.0012(4)
C15 0.0227(6) 0.0198(6) 0.0153(5) 0.0050(4) 0.0012(5) 0.0050(5)
C16 0.0302(7) 0.0199(6) 0.0162(6) 0.0051(5) -0.0014(5) 0.0086(5)
C17 0.0373(8) 0.0155(6) 0.0131(5) 0.0049(4) 0.0001(5) 0.0033(5)
C18 0.0298(7) 0.0200(6) 0.0163(6) 0.0062(5) 0.0052(5) -0.0001(5)
C19 0.0216(6) 0.0199(6) 0.0164(5) 0.0069(4) 0.0014(5) 0.0020(5)
C20 0.0185(6) 0.0165(5) 0.0169(5) 0.0059(4) 0.0014(4) 0.0034(4)
C21 0.0207(6) 0.0173(5) 0.0170(6) 0.0051(4) 0.0008(5) 0.0040(5)
C22 0.0254(6) 0.0173(5) 0.0134(5) 0.0059(4) 0.0021(5) 0.0033(5)
C23 0.0206(6) 0.0182(6) 0.0181(5) 0.0069(4) 0.0015(5) 0.0015(5)
C24 0.0318(8) 0.0321(7) 0.0222(6) 0.0162(6) 0.0028(6) 0.0006(6)
B1 0.0231(7) 0.0142(6) 0.0123(6) 0.0040(4) 0.0010(5) 0.0033(5)

loop_
_atom_type_symbol
_atom_type_description
_atom_type_scat_dispersion_real
_atom_type_scat_dispersion_imag
_atom_type_scat_source
C C 0.0033 0.0016 'International Tables Vol C Tables 4.2.6.8 and 6.1.1.4'
H H 0.0000 0.0000 'International Tables Vol C Tables 4.2.6.8 and 6.1.1.4'
B B 0.0013 0.0007 'International Tables Vol C Tables 4.2.6.8 and 6.1.1.4'
N N 0.0061 0.0033 'International Tables Vol C Tables 4.2.6.8 and 6.1.1.4'
F F 0.0171 0.0103 'International Tables Vol C Tables 4.2.6.8 and 6.1.1.4'

loop_
_geom_angle_atom_site_label_1
_geom_angle_atom_site_label_2
_geom_angle_atom_site_label_3
_geom_angle
_geom_angle_site_symmetry_1
_geom_angle_site_symmetry_3
_geom_angle_publ_flag
C1 N1 C4 107.59(10) . . ?
C1 N1 B1 126.24(10) . . ?
C4 N1 B1 126.14(10) . . ?
C13 N2 C6 109.34(10) . . ?
C13 N2 B1 125.76(10) . . ?
C6 N2 B1 124.87(10) . . ?
N1 C1 C2 109.77(11) . . ?
N1 C1 H1 125.1 . . ?
C2 C1 H1 125.1 . . ?
C1 C2 C3 107.10(11) . . ?
C1 C2 H2 126.5 . . ?
C3 C2 H2 126.5 . . ?
C4 C3 C2 106.75(11) . . ?
C4 C3 H3 126.6 . . ?
C2 C3 H3 126.6 . . ?
N1 C4 C3 108.79(11) . . ?
N1 C4 C5 120.75(11) . . ?
C3 C4 C5 130.38(11) . . ?
C6 C5 C4 121.08(11) . . ?
C6 C5 C20 120.75(11) . . ?
C4 C5 C20 118.07(11) . . ?
C5 C6 N2 120.38(11) . . ?
C5 C6 C7 131.67(11) . . ?
N2 C6 C7 107.75(10) . . ?
C8 C7 C12 119.69(11) . . ?
C8 C7 C6 134.16(11) . . ?
C12 C7 C6 106.14(10) . . ?
C9 C8 C7 118.31(11) . . ?
C9 C8 H8 120.8 . . ?
C7 C8 H8 120.8 . . ?
C8 C9 C10 121.67(12) . . ?
C8 C9 H9 119.2 . . ?
C10 C9 H9 119.2 . . ?
C11 C10 C9 120.62(12) . . ?
C11 C10 H10 119.7 . . ?
C9 C10 H10 119.7 . . ?
C10 C11 C12 117.96(12) . . ?
C10 C11 H11 121.0 . . ?
C12 C11 H11 121.0 . . ?
C11 C12 C7 121.73(11) . . ?
C11 C12 C13 130.81(11) . . ?
C7 C12 C13 107.45(11) . . ?
N2 C13 C12 109.29(10) . . ?
N2 C13 C14 125.33(11) . . ?
C12 C13 C14 125.36(11) . . ?
C19 C14 C15 119.62(11) . . ?
C19 C14 C13 120.63(11) . . ?
C15 C14 C13 119.64(12) . . ?
C16 C15 C14 120.08(13) . . ?
C16 C15 H15 120.0 . . ?
C14 C15 H15 120.0 . . ?
C17 C16 C15 119.97(13) . . ?
C17 C16 H16 120.0 . . ?
C15 C16 H16 120.0 . . ?
C18 C17 C16 120.22(12) . . ?
C18 C17 H17 119.9 . . ?
C16 C17 H17 119.9 . . ?
C17 C18 C19 119.99(13) . . ?
C17 C18 H18 120.0 . . ?
C19 C18 H18 120.0 . . ?
C14 C19 C18 120.07(13) . . ?
C14 C19 H19 120.0 . . ?
C18 C19 H19 120.0 . . ?
C21 C20 C5 176.46(14) . . ?
C20 C21 C22 178.53(14) . . ?
C21 C22 C23 114.66(11) . . ?
C21 C22 H22A 108.6 . . ?
C23 C22 H22A 108.6 . . ?
C21 C22 H22B 108.6 . . ?
C23 C22 H22B 108.6 . . ?
H22A C22 H22B 107.6 . . ?
C24 C23 C22 110.21(11) . . ?
C24 C23 H23A 109.6 . . ?
C22 C23 H23A 109.6 . . ?
C24 C23 H23B 109.6 . . ?
C22 C23 H23B 109.6 . . ?
H23A C23 H23B 108.1 . . ?
C23 C24 H24A 109.5 . . ?
C23 C24 H24B 109.5 . . ?
H24A C24 H24B 109.5 . . ?
C23 C24 H24C 109.5 . . ?
H24A C24 H24C 109.5 . . ?
H24B C24 H24C 109.5 . . ?
F1 B1 F2 110.27(11) . . ?
F1 B1 N1 110.96(11) . . ?
F2 B1 N1 110.53(11) . . ?
F1 B1 N2 109.26(11) . . ?
F2 B1 N2 109.41(11) . . ?
N1 B1 N2 106.32(9) . . ?

loop_
_geom_bond_atom_site_label_1
_geom_bond_atom_site_label_2
_geom_bond_distance
_geom_bond_site_symmetry_2
_geom_bond_publ_flag
F1 B1 1.3798(17) . ?
F2 B1 1.3877(17) . ?
N1 C1 1.3586(16) . ?
N1 C4 1.3828(15) . ?
N1 B1 1.5354(17) . ?
N2 C13 1.3381(15) . ?
N2 C6 1.4104(15) . ?
N2 B1 1.5827(17) . ?
C1 C2 1.3892(17) . ?
C1 H1 0.9500 . ?
C2 C3 1.4007(18) . ?
C2 H2 0.9500 . ?
C3 C4 1.3985(17) . ?
C3 H3 0.9500 . ?
C4 C5 1.4220(17) . ?
C5 C6 1.3821(16) . ?
C5 C20 1.4275(17) . ?
C6 C7 1.4377(17) . ?
C7 C8 1.3995(17) . ?
C7 C12 1.4127(16) . ?
C8 C9 1.3850(18) . ?
C8 H8 0.9500 . ?
C9 C10 1.4086(18) . ?
C9 H9 0.9500 . ?
C10 C11 1.3839(18) . ?
C10 H10 0.9500 . ?
C11 C12 1.3967(17) . ?
C11 H11 0.9500 . ?
C12 C13 1.4332(17) . ?
C13 C14 1.4737(16) . ?
C14 C19 1.3934(18) . ?
C14 C15 1.3978(18) . ?
C15 C16 1.3928(17) . ?
C15 H15 0.9500 . ?
C16 C17 1.389(2) . ?
C16 H16 0.9500 . ?
C17 C18 1.388(2) . ?
C17 H17 0.9500 . ?
C18 C19 1.3954(17) . ?
C18 H18 0.9500 . ?
C19 H19 0.9500 . ?
C20 C21 1.1987(18) . ?
C21 C22 1.4637(17) . ?
C22 C23 1.5272(17) . ?
C22 H22A 0.9900 . ?
C22 H22B 0.9900 . ?
C23 C24 1.5268(18) . ?
C23 H23A 0.9900 . ?
C23 H23B 0.9900 . ?
C24 H24A 0.9800 . ?
C24 H24B 0.9800 . ?
C24 H24C 0.9800 . ?

loop_
_geom_torsion_atom_site_label_1
_geom_torsion_atom_site_label_2
_geom_torsion_atom_site_label_3
_geom_torsion_atom_site_label_4
_geom_torsion
_geom_torsion_site_symmetry_1
_geom_torsion_site_symmetry_2
_geom_torsion_site_symmetry_3
_geom_torsion_site_symmetry_4
_geom_torsion_publ_flag
C4 N1 C1 C2 0.06(15) . . . . ?
B1 N1 C1 C2 -178.03(12) . . . . ?
N1 C1 C2 C3 0.17(16) . . . . ?
C1 C2 C3 C4 -0.32(16) . . . . ?
C1 N1 C4 C3 -0.26(15) . . . . ?
B1 N1 C4 C3 177.83(12) . . . . ?
C1 N1 C4 C5 176.85(12) . . . . ?
B1 N1 C4 C5 -5.07(19) . . . . ?
C2 C3 C4 N1 0.36(15) . . . . ?
C2 C3 C4 C5 -176.38(13) . . . . ?
N1 C4 C5 C6 0.54(19) . . . . ?
C3 C4 C5 C6 176.94(13) . . . . ?
N1 C4 C5 C20 -175.90(12) . . . . ?
C3 C4 C5 C20 0.5(2) . . . . ?
C4 C5 C6 N2 -0.07(18) . . . . ?
C20 C5 C6 N2 176.28(11) . . . . ?
C4 C5 C6 C7 -174.28(13) . . . . ?
C20 C5 C6 C7 2.1(2) . . . . ?
C13 N2 C6 C5 -174.21(12) . . . . ?
B1 N2 C6 C5 3.90(18) . . . . ?
C13 N2 C6 C7 1.26(14) . . . . ?
B1 N2 C6 C7 179.36(11) . . . . ?
C5 C6 C7 C8 -7.0(2) . . . . ?
N2 C6 C7 C8 178.27(13) . . . . ?
C5 C6 C7 C12 173.07(13) . . . . ?
N2 C6 C7 C12 -1.69(13) . . . . ?
C12 C7 C8 C9 -0.89(18) . . . . ?
C6 C7 C8 C9 179.17(13) . . . . ?
C7 C8 C9 C10 -0.1(2) . . . . ?
C8 C9 C10 C11 0.8(2) . . . . ?
C9 C10 C11 C12 -0.5(2) . . . . ?
C10 C11 C12 C7 -0.52(19) . . . . ?
C10 C11 C12 C13 179.10(13) . . . . ?
C8 C7 C12 C11 1.23(19) . . . . ?
C6 C7 C12 C11 -178.81(12) . . . . ?
C8 C7 C12 C13 -178.47(11) . . . . ?
C6 C7 C12 C13 1.50(14) . . . . ?
C6 N2 C13 C12 -0.31(14) . . . . ?
B1 N2 C13 C12 -178.39(11) . . . . ?
C6 N2 C13 C14 -179.06(12) . . . . ?
B1 N2 C13 C14 2.9(2) . . . . ?
C11 C12 C13 N2 179.57(13) . . . . ?
C7 C12 C13 N2 -0.77(14) . . . . ?
C11 C12 C13 C14 -1.7(2) . . . . ?
C7 C12 C13 C14 177.98(12) . . . . ?
N2 C13 C14 C19 70.74(17) . . . . ?
C12 C13 C14 C19 -107.81(15) . . . . ?
N2 C13 C14 C15 -113.11(15) . . . . ?
C12 C13 C14 C15 68.33(17) . . . . ?
C19 C14 C15 C16 -1.63(19) . . . . ?
C13 C14 C15 C16 -177.81(12) . . . . ?
C14 C15 C16 C17 2.4(2) . . . . ?
C15 C16 C17 C18 -1.1(2) . . . . ?
C16 C17 C18 C19 -1.0(2) . . . . ?
C15 C14 C19 C18 -0.45(19) . . . . ?
C13 C14 C19 C18 175.69(12) . . . . ?
C17 C18 C19 C14 1.8(2) . . . . ?
C21 C22 C23 C24 -175.34(12) . . . . ?
C1 N1 B1 F1 -56.04(17) . . . . ?
C4 N1 B1 F1 126.23(13) . . . . ?
C1 N1 B1 F2 66.62(16) . . . . ?
C4 N1 B1 F2 -111.12(14) . . . . ?
C1 N1 B1 N2 -174.73(12) . . . . ?
C4 N1 B1 N2 7.53(17) . . . . ?
C13 N2 B1 F1 51.06(16) . . . . ?
C6 N2 B1 F1 -126.74(12) . . . . ?
C13 N2 B1 F2 -69.75(15) . . . . ?
C6 N2 B1 F2 112.45(12) . . . . ?
C13 N2 B1 N1 170.86(11) . . . . ?
C6 N2 B1 N1 -6.93(16) . . . . ?
